data_7708373
loop_
_publ_author_name
'Shephard, Angus'
'Ali, Safaa'
'Wang, Jun'
'Guo, Zhifang'
'Davies, Murray S.'
'Deacon, Glen B.'
'Junk, Peter Courtney'

_publ_section_title
;
 New lanthanoid biphenolate complexes, their further reactivity with
 trimethylaluminium and catalytic activity for the polymerisation of
 rac-lactide
;
_journal_name_full 'Dalton Transactions'
_journal_paper_doi 10.1039/D1DT02513A
_journal_year 2021
_chemical_formula_moiety 'C54 H77 O6 Y, 2(C6 H6)'
_chemical_formula_sum 'C66 H89 O6 Y'
_chemical_formula_weight 1067.28
_space_group_crystal_system monoclinic
_space_group_IT_number 15
_space_group_name_Hall '-C 2yc'
_space_group_name_H-M_alt 'C 1 2/c 1'
_atom_sites_solution_hydrogens geom
_audit_creation_date 2021-09-20
_audit_creation_method
;
Olex2 1.3
(compiled 2020.11.12 svn.r5f609507 for OlexSys, GUI svn.r6272)
;
_audit_update_record
;
2021-09-20 deposited with the CCDC.	2021-09-21 downloaded from the CCDC.
;
_cell_angle_alpha 90
_cell_angle_beta 103.50(3)
_cell_angle_gamma 90
_cell_formula_units_Z 4
_cell_length_a 23.753(5)
_cell_length_b 12.686(3)
_cell_length_c 19.936(4)
_cell_measurement_reflns_used 6417
_cell_measurement_temperature 100(2)
_cell_measurement_theta_max 28
_cell_measurement_theta_min 2
_cell_volume 5841(2)
_computing_cell_refinement 'XDS (Kabsch, 1993)'
_computing_data_collection 'BluIce (McPhillips, 2002)'
_computing_data_reduction 'XDS (Kabsch, 1993)'
_computing_molecular_graphics 'Olex2 1.3 (Dolomanov et al., 2009)'
_computing_publication_material 'Olex2 1.3 (Dolomanov et al., 2009)'
_computing_structure_refinement 'SHELXL 2018/3 (Sheldrick, 2015)'
_computing_structure_solution 'SHELXT 2018/2 (Sheldrick, 2018)'
_diffrn_ambient_temperature 100.15
_diffrn_measured_fraction_theta_full 0.923
_diffrn_measured_fraction_theta_max 0.915
_diffrn_measurement_device_type 'ADSC Quantum 210r'
_diffrn_measurement_method 'Phi Scan'
_diffrn_radiation_monochromator 'Silicon Double Crystal'
_diffrn_radiation_source 'MX1 Beamline Australian Synchrotron'
_diffrn_radiation_type Synchrotron
_diffrn_radiation_wavelength 0.71073
_diffrn_reflns_av_R_equivalents 0.0971
_diffrn_reflns_av_unetI/netI 0.0968
_diffrn_reflns_Laue_measured_fraction_full 0.923
_diffrn_reflns_Laue_measured_fraction_max 0.915
_diffrn_reflns_limit_h_max 28
_diffrn_reflns_limit_h_min -30
_diffrn_reflns_limit_k_max 16
_diffrn_reflns_limit_k_min -16
_diffrn_reflns_limit_l_max 26
_diffrn_reflns_limit_l_min -26
_diffrn_reflns_number 23683
_diffrn_reflns_point_group_measured_fraction_full 0.923
_diffrn_reflns_point_group_measured_fraction_max 0.915
_diffrn_reflns_theta_full 25.242
_diffrn_reflns_theta_max 27.929
_diffrn_reflns_theta_min 2.006
_exptl_absorpt_coefficient_mu 1.048
_exptl_absorpt_correction_T_max 0.9971
_exptl_absorpt_correction_T_min 0.8426
_exptl_absorpt_correction_type multi-scan
_exptl_absorpt_process_details 'XDS (Kabsch, 1993)'
_exptl_crystal_colour brown
_exptl_crystal_colour_primary brown
_exptl_crystal_density_diffrn 1.214
_exptl_crystal_description block
_exptl_crystal_F_000 2288
_exptl_crystal_size_max 0.11
_exptl_crystal_size_mid 0.05
_exptl_crystal_size_min 0.04
_refine_diff_density_max 0.429
_refine_diff_density_min -0.796
_refine_diff_density_rms 0.060
_refine_ls_extinction_method none
_refine_ls_goodness_of_fit_ref 1.039
_refine_ls_hydrogen_treatment constr
_refine_ls_matrix_type full
_refine_ls_number_parameters 402
_refine_ls_number_reflns 6417
_refine_ls_number_restraints 49
_refine_ls_restrained_S_all 1.038
_refine_ls_R_factor_all 0.0491
_refine_ls_R_factor_gt 0.0470
_refine_ls_shift/su_max 0.001
_refine_ls_shift/su_mean 0.000
_refine_ls_structure_factor_coef Fsqd
_refine_ls_weighting_details 'w=1/[\s^2^(Fo^2^)+5.5400P] where P=(Fo^2^+2Fc^2^)/3'
_refine_ls_weighting_scheme calc
_refine_ls_wR_factor_gt 0.1262
_refine_ls_wR_factor_ref 0.1289
_reflns_Friedel_coverage 0.000
_reflns_number_gt 6031
_reflns_number_total 6417
_reflns_threshold_expression 'I > 2\s(I)'
_cod_data_source_file d1dt02513a2.cif
_cod_data_source_block 1c_new_a
_cod_database_code 7708373
_shelx_shelxl_version_number 2018/3
_shelx_space_group_comment
;
The symmetry employed for this shelxl refinement is uniquely defined
by the following loop, which should always be used as a source of
symmetry information in preference to the above space-group names.
They are only intended as comments.
;
_shelx_estimated_absorpt_t_max 0.959
_shelx_estimated_absorpt_t_min 0.893
_olex2_refinement_description
;
1. Fixed Uiso
 At 1.2 times of:
  All C(H) groups, All C(H,H) groups
 At 1.5 times of:
  All C(H,H,H) groups, All O(H) groups
2. Restrained distances
 H2_$1-H2
 2.2 with sigma of 0.02
3. Uiso/Uaniso restraints and constraints
C28 \\sim C29 \\sim C30 \\sim C31 \\sim C32 \\sim C33: within 2A with sigma of
0.01 and sigma for terminal atoms of 0.01 within 2A
Uanis(C31) \\sim Ueq, Uanis(C32) \\sim Ueq: with sigma of 0.005 and sigma for
terminal atoms of 0.01
4. Others
 Sof(C32A)=Sof(H32A)=Sof(C33A)=Sof(H33A)=Sof(C28A)=Sof(H28A)=Sof(C30A)=
 Sof(H30A)=Sof(C29A)=Sof(H29A)=Sof(C31A)=Sof(H31A)=1-FVAR(1)
 Sof(C28)=Sof(H28)=Sof(C29)=Sof(H29)=Sof(C30)=Sof(H30)=Sof(C31)=Sof(H31)=
 Sof(C32)=Sof(H32)=Sof(C33)=Sof(H33)=FVAR(1)
 Sof(C35)=Sof(H35A)=Sof(H35B)=Sof(H35C)=1-FVAR(2)
 Sof(C34)=Sof(H34A)=Sof(H34B)=Sof(H34C)=FVAR(2)
 Fixed Sof: O2(0.5) H2(0.5) O4(0.5)
5.a Secondary CH2 refined with riding coordinates:
 C7(H7A,H7B), C24(H24A,H24B), C25(H25A,H25B), C26(H26A,H26B), C27(H27A,H27B)
5.b Aromatic/amide H refined with riding coordinates:
 C3(H3), C5(H5), C9(H9), C11(H11), C28(H28), C29(H29), C30(H30), C31(H31),
 C32(H32), C33(H33), C32A(H32A), C33A(H33A), C28A(H28A), C30A(H30A), C29A(H29A),
  C31A(H31A)
5.c Fitted hexagon refined as free rotating group:
 C28(C29,C30,C31,C32,C33)
5.d Idealised Me refined as rotating group:
 C15(H15A,H15B,H15C), C16(H16A,H16B,H16C), C17(H17A,H17B,H17C), C18(H18A,H18B,
 H18C), C19(H19A,H19B,H19C), C21(H21A,H21B,H21C), C35(H35A,H35B,H35C), C23(H23A,
 H23B,H23C), C34(H34A,H34B,H34C)
5.e Idealised tetrahedral OH refined as rotating group:
 O2(H2)
;
_olex2_submission_special_instructions 'No special instructions were received'

loop_
_space_group_symop_operation_xyz
'x, y, z'
'-x, y, -z+1/2'
'x+1/2, y+1/2, z'
'-x+1/2, y+1/2, -z+1/2'
'-x, -y, -z'
'x, -y, z-1/2'
'-x+1/2, -y+1/2, -z'
'x+1/2, -y+1/2, z-1/2'

loop_
_atom_site_label
_atom_site_type_symbol
_atom_site_fract_x
_atom_site_fract_y
_atom_site_fract_z
_atom_site_U_iso_or_equiv
_atom_site_adp_type
_atom_site_occupancy
_atom_site_site_symmetry_order
_atom_site_calc_flag
_atom_site_refinement_flags_posn
_atom_site_refinement_flags_adp
_atom_site_refinement_flags_occupancy
_atom_site_disorder_assembly
_atom_site_disorder_group
Y1 Y 0.500000 0.49791(2) 0.250000 0.02164(10) Uani 1 2 d S T P . .
O1 O 0.56703(6) 0.58684(10) 0.31229(6) 0.0287(3) Uani 1 1 d . . . . .
O3 O 0.44579(6) 0.52995(13) 0.33318(6) 0.0308(3) Uani 1 1 d . . . . .
C1 C 0.60731(8) 0.60097(13) 0.37046(8) 0.0234(3) Uani 1 1 d . . . . .
C2 C 0.61640(9) 0.70199(14) 0.40312(9) 0.0283(4) Uani 1 1 d . . . . .
C3 C 0.65488(10) 0.70713(16) 0.46781(10) 0.0361(5) Uani 1 1 d . . . . .
H3 H 0.659970 0.773067 0.491029 0.043 Uiso 1 1 calc R U . . .
C4 C 0.68603(10) 0.62143(18) 0.49995(10) 0.0399(5) Uani 1 1 d . . . . .
C5 C 0.68060(9) 0.52733(18) 0.46414(11) 0.0355(4) Uani 1 1 d . . . . .
H5 H 0.703760 0.468952 0.483646 0.043 Uiso 1 1 calc R U . . .
C6 C 0.64212(9) 0.51580(14) 0.40030(11) 0.0284(4) Uani 1 1 d . . . . .
C7 C 0.63989(10) 0.41064(14) 0.36252(11) 0.0350(4) Uani 1 1 d . . . . .
H7A H 0.617750 0.420357 0.314296 0.042 Uiso 1 1 calc R U . . .
H7B H 0.679834 0.390127 0.361205 0.042 Uiso 1 1 calc R U . . .
C8 C 0.61264(10) 0.32112(14) 0.39458(11) 0.0326(4) Uani 1 1 d . . . . .
C9 C 0.64647(10) 0.26522(15) 0.44896(14) 0.0407(5) Uani 1 1 d . . . . .
H9 H 0.686322 0.282625 0.464095 0.049 Uiso 1 1 calc R U . . .
C10 C 0.62416(9) 0.18467(14) 0.48210(12) 0.0369(4) Uani 1 1 d . . . . .
C11 C 0.56612(9) 0.16021(13) 0.45837(9) 0.0290(4) Uani 1 1 d . . . . .
H11 H 0.550258 0.106024 0.481244 0.035 Uiso 1 1 calc R U . . .
C12 C 0.52974(8) 0.21070(13) 0.40280(8) 0.0260(3) Uani 1 1 d . . . . .
C13 C 0.55457(9) 0.29286(13) 0.37073(9) 0.0291(4) Uani 1 1 d . . . . .
C14 C 0.58586(10) 0.80033(14) 0.36720(10) 0.0354(4) Uani 1 1 d . . . . .
C15 C 0.59947(12) 0.81206(15) 0.29562(11) 0.0422(5) Uani 1 1 d . . . . .
H15A H 0.641454 0.817048 0.300967 0.063 Uiso 1 1 calc R U . . .
H15B H 0.580939 0.876030 0.273188 0.063 Uiso 1 1 calc R U . . .
H15C H 0.584651 0.750544 0.267215 0.063 Uiso 1 1 calc R U . . .
C16 C 0.52027(11) 0.79475(18) 0.36013(13) 0.0449(5) Uani 1 1 d . . . . .
H16A H 0.504767 0.731804 0.333694 0.067 Uiso 1 1 calc R U . . .
H16B H 0.501938 0.857748 0.336100 0.067 Uiso 1 1 calc R U . . .
H16C H 0.512166 0.791130 0.406074 0.067 Uiso 1 1 calc R U . . .
C17 C 0.60766(13) 0.90178(16) 0.40709(13) 0.0484(6) Uani 1 1 d . . . . .
H17A H 0.599449 0.898705 0.452999 0.073 Uiso 1 1 calc R U . . .
H17B H 0.587917 0.962785 0.381949 0.073 Uiso 1 1 calc R U . . .
H17C H 0.649495 0.908491 0.411753 0.073 Uiso 1 1 calc R U . . .
C18 C 0.72377(13) 0.6307(3) 0.57176(13) 0.0625(8) Uani 1 1 d . . . . .
H18A H 0.749979 0.690930 0.573893 0.094 Uiso 1 1 calc R U . . .
H18B H 0.746499 0.566032 0.583459 0.094 Uiso 1 1 calc R U . . .
H18C H 0.699404 0.641233 0.604666 0.094 Uiso 1 1 calc R U . . .
C19 C 0.66192(11) 0.12497(18) 0.54081(16) 0.0531(6) Uani 1 1 d . . . . .
H19A H 0.639954 0.109276 0.575549 0.080 Uiso 1 1 calc R U . . .
H19B H 0.695841 0.167773 0.561665 0.080 Uiso 1 1 calc R U . . .
H19C H 0.674604 0.058922 0.523497 0.080 Uiso 1 1 calc R U . . .
C20 C 0.46600(10) 0.17742(17) 0.37884(9) 0.0390(5) Uani 1 1 d . . . . .
C21 C 0.45124(11) 0.08608(19) 0.42277(11) 0.0475(6) Uani 1 1 d . . . . .
H21A H 0.459682 0.107347 0.471348 0.071 Uiso 1 1 calc R U . . .
H21B H 0.474586 0.024220 0.417636 0.071 Uiso 1 1 calc R U . . .
H21C H 0.410056 0.068602 0.407241 0.071 Uiso 1 1 calc R U . . .
C35 C 0.4387(5) 0.1502(8) 0.3055(3) 0.0333(19) Uani 0.45(2) 1 d . . P A 1
H35A H 0.443612 0.209089 0.275530 0.050 Uiso 0.45(2) 1 calc R U P A 1
H35B H 0.397378 0.136417 0.300569 0.050 Uiso 0.45(2) 1 calc R U P A 1
H35C H 0.457366 0.087101 0.292172 0.050 Uiso 0.45(2) 1 calc R U P A 1
C23 C 0.42600(10) 0.2681(2) 0.38436(17) 0.0613(8) Uani 1 1 d . . . . .
H23A H 0.432722 0.290795 0.432573 0.092 Uiso 1 1 calc R U . . .
H23B H 0.385693 0.245335 0.368128 0.092 Uiso 1 1 calc R U . . .
H23C H 0.433675 0.327030 0.355955 0.092 Uiso 1 1 calc R U . . .
C24 C 0.38430(8) 0.55290(18) 0.32272(10) 0.0358(4) Uani 1 1 d . . . . .
H24A H 0.361575 0.487062 0.320607 0.043 Uiso 1 1 calc R U . . .
H24B H 0.370013 0.593022 0.279501 0.043 Uiso 1 1 calc R U . . .
C25 C 0.37999(10) 0.61803(19) 0.38471(10) 0.0402(5) Uani 1 1 d . . . . .
H25A H 0.340921 0.612914 0.394009 0.048 Uiso 1 1 calc R U . . .
H25B H 0.389074 0.693016 0.378378 0.048 Uiso 1 1 calc R U . . .
C26 C 0.42566(9) 0.56734(18) 0.44247(9) 0.0357(4) Uani 1 1 d . . . . .
H26A H 0.440417 0.618331 0.480056 0.043 Uiso 1 1 calc R U . . .
H26B H 0.409718 0.505232 0.461762 0.043 Uiso 1 1 calc R U . . .
C27 C 0.47290(8) 0.53518(18) 0.40704(9) 0.0325(4) Uani 1 1 d . . . . .
H27A H 0.504607 0.587702 0.416004 0.039 Uiso 1 1 calc R U . . .
H27B H 0.489069 0.465663 0.424112 0.039 Uiso 1 1 calc R U . . .
C28 C 0.2291(2) 0.5427(4) 0.1856(2) 0.0368(14) Uani 0.509(9) 1 d G U P B 1
H28 H 0.233754 0.500842 0.147734 0.044 Uiso 0.509(9) 1 calc R U P B 1
C29 C 0.2555(2) 0.6410(4) 0.1970(3) 0.037(2) Uani 0.509(9) 1 d G U P B 1
H29 H 0.278175 0.666267 0.166982 0.044 Uiso 0.509(9) 1 calc R U P B 1
C30 C 0.2487(2) 0.7023(3) 0.2524(3) 0.0423(14) Uani 0.509(9) 1 d G U P B 1
H30 H 0.266686 0.769412 0.260181 0.051 Uiso 0.509(9) 1 calc R U P B 1
C31 C 0.21544(19) 0.6653(4) 0.2963(2) 0.0402(14) Uani 0.509(9) 1 d G U P B 1
H31 H 0.210776 0.707131 0.334132 0.048 Uiso 0.509(9) 1 calc R U P B 1
C32 C 0.18905(19) 0.5670(4) 0.2849(2) 0.0425(13) Uani 0.509(9) 1 d G U P B 1
H32 H 0.166355 0.541706 0.314885 0.051 Uiso 0.509(9) 1 calc R U P B 1
C33 C 0.1959(2) 0.5057(2) 0.2295(3) 0.0434(14) Uani 0.509(9) 1 d G U P B 1
H33 H 0.177843 0.438560 0.221686 0.052 Uiso 0.509(9) 1 calc R U P B 1
C32A C 0.2112(3) 0.6166(8) 0.3077(3) 0.0539(19) Uani 0.491(9) 1 d . . P B 2
H32A H 0.196536 0.613312 0.348105 0.065 Uiso 0.491(9) 1 calc R U P B 2
C33A C 0.2155(3) 0.5276(5) 0.2714(4) 0.062(2) Uani 0.491(9) 1 d . . P B 2
H33A H 0.205497 0.461495 0.287793 0.075 Uiso 0.491(9) 1 calc R U P B 2
C28A C 0.2340(4) 0.5321(5) 0.2114(4) 0.052(2) Uani 0.491(9) 1 d . . P B 2
H28A H 0.235343 0.470157 0.185009 0.063 Uiso 0.491(9) 1 calc R U P B 2
C30A C 0.2465(4) 0.7152(6) 0.2257(4) 0.0502(19) Uani 0.491(9) 1 d . . P B 2
H30A H 0.256550 0.780777 0.208664 0.060 Uiso 0.491(9) 1 calc R U P B 2
C29A C 0.2502(4) 0.6243(9) 0.1905(4) 0.047(2) Uani 0.491(9) 1 d . . P B 2
H29A H 0.264728 0.627043 0.149984 0.056 Uiso 0.491(9) 1 calc R U P B 2
C31A C 0.2282(4) 0.7114(6) 0.2856(3) 0.053(2) Uani 0.491(9) 1 d . . P B 2
H31A H 0.227214 0.773686 0.311803 0.063 Uiso 0.491(9) 1 calc R U P B 2
O2 O 0.5147(2) 0.3480(7) 0.3120(5) 0.0168(10) Uani 0.5 1 d . . P C 1
H2 H 0.484974 0.311094 0.297717 0.025 Uiso 0.5 1 calc DR U P C 1
O4 O 0.5307(2) 0.3450(7) 0.3175(5) 0.0173(11) Uani 0.5 1 d . . P C 2
C34 C 0.4647(5) 0.1237(4) 0.3041(2) 0.0324(18) Uani 0.55(2) 1 d . . P A 2
H34A H 0.468681 0.178665 0.270975 0.049 Uiso 0.55(2) 1 calc R U P A 2
H34B H 0.427934 0.086526 0.287529 0.049 Uiso 0.55(2) 1 calc R U P A 2
H34C H 0.496828 0.073553 0.308914 0.049 Uiso 0.55(2) 1 calc R U P A 2

loop_
_atom_site_aniso_label
_atom_site_aniso_U_11
_atom_site_aniso_U_22
_atom_site_aniso_U_33
_atom_site_aniso_U_23
_atom_site_aniso_U_13
_atom_site_aniso_U_12
Y1 0.03024(16) 0.01563(13) 0.01834(13) 0.000 0.00426(9) 0.000
O1 0.0369(7) 0.0303(6) 0.0212(5) -0.0082(5) 0.0114(5) -0.0110(5)
O3 0.0247(7) 0.0527(8) 0.0153(5) 0.0081(5) 0.0051(5) -0.0034(6)
C1 0.0270(8) 0.0254(8) 0.0217(7) -0.0064(6) 0.0136(6) -0.0089(6)
C2 0.0376(10) 0.0249(8) 0.0267(8) -0.0086(6) 0.0163(7) -0.0108(7)
C3 0.0467(12) 0.0338(9) 0.0299(9) -0.0071(7) 0.0130(8) -0.0216(8)
C4 0.0369(11) 0.0485(11) 0.0323(9) 0.0052(8) 0.0043(8) -0.0245(9)
C5 0.0274(9) 0.0377(9) 0.0433(11) 0.0117(9) 0.0118(8) -0.0100(8)
C6 0.0318(10) 0.0248(7) 0.0342(10) -0.0010(7) 0.0189(8) -0.0082(7)
C7 0.0408(11) 0.0260(8) 0.0500(11) -0.0007(7) 0.0343(9) -0.0016(7)
C8 0.0397(11) 0.0197(8) 0.0487(11) -0.0013(7) 0.0309(9) 0.0022(7)
C9 0.0329(10) 0.0241(8) 0.0720(15) 0.0053(9) 0.0263(11) 0.0051(7)
C10 0.0361(10) 0.0212(8) 0.0568(12) 0.0041(8) 0.0178(9) 0.0058(7)
C11 0.0408(10) 0.0179(7) 0.0330(9) -0.0016(6) 0.0179(8) -0.0016(6)
C12 0.0384(10) 0.0219(7) 0.0220(7) -0.0052(6) 0.0154(7) -0.0058(6)
C13 0.0464(11) 0.0201(7) 0.0288(8) -0.0085(6) 0.0251(8) -0.0053(7)
C14 0.0510(12) 0.0236(8) 0.0365(10) -0.0085(7) 0.0202(9) -0.0033(7)
C15 0.0687(15) 0.0249(8) 0.0385(10) 0.0013(7) 0.0236(10) 0.0036(9)
C16 0.0497(13) 0.0404(11) 0.0485(12) -0.0082(9) 0.0193(10) 0.0078(9)
C17 0.0739(17) 0.0257(9) 0.0539(13) -0.0134(9) 0.0319(12) -0.0079(9)
C18 0.0558(15) 0.0820(19) 0.0402(12) 0.0135(12) -0.0077(11) -0.0418(14)
C19 0.0417(12) 0.0310(10) 0.0845(19) 0.0204(11) 0.0105(12) 0.0065(8)
C20 0.0518(13) 0.0402(10) 0.0219(8) 0.0067(7) 0.0023(8) -0.0255(9)
C21 0.0548(14) 0.0519(12) 0.0331(10) 0.0145(9) 0.0045(9) -0.0272(10)
C35 0.033(4) 0.043(3) 0.025(2) -0.0012(18) 0.009(2) -0.012(3)
C23 0.0319(11) 0.0672(16) 0.0802(19) 0.0372(14) 0.0038(12) -0.0122(10)
C24 0.0250(9) 0.0577(12) 0.0240(8) 0.0098(8) 0.0043(7) -0.0009(8)
C25 0.0363(11) 0.0543(12) 0.0293(9) 0.0069(8) 0.0065(8) 0.0107(9)
C26 0.0366(11) 0.0516(11) 0.0206(8) 0.0058(7) 0.0102(7) 0.0070(8)
C27 0.0287(9) 0.0536(11) 0.0150(7) 0.0066(7) 0.0047(6) -0.0031(8)
C28 0.034(2) 0.041(3) 0.037(3) 0.005(2) 0.012(2) 0.010(2)
C29 0.031(3) 0.034(3) 0.048(4) 0.015(3) 0.013(3) 0.001(2)
C30 0.043(3) 0.034(2) 0.052(4) -0.002(3) 0.014(3) 0.0012(19)
C31 0.042(2) 0.041(3) 0.041(3) -0.001(2) 0.018(2) 0.005(2)
C32 0.042(2) 0.046(3) 0.043(2) 0.017(2) 0.015(2) 0.005(2)
C33 0.042(3) 0.036(2) 0.050(3) 0.0085(17) 0.006(3) 0.0006(16)
C32A 0.052(4) 0.082(6) 0.032(3) 0.011(3) 0.019(2) 0.010(4)
C33A 0.066(4) 0.042(3) 0.070(5) 0.027(3) -0.003(4) -0.008(3)
C28A 0.068(4) 0.035(3) 0.048(4) -0.012(3) 0.000(4) 0.018(3)
C30A 0.050(3) 0.052(4) 0.041(3) 0.014(3) -0.007(3) -0.002(2)
C29A 0.033(3) 0.078(6) 0.031(3) -0.002(3) 0.011(2) 0.021(3)
C31A 0.064(5) 0.047(4) 0.041(3) -0.014(3) -0.003(3) 0.020(3)
O2 0.011(3) 0.0222(15) 0.0183(19) 0.0030(11) 0.006(2) -0.005(2)
O4 0.011(3) 0.0237(15) 0.0175(18) -0.0048(11) 0.004(2) -0.003(2)
C34 0.042(4) 0.030(2) 0.0239(16) -0.0032(14) 0.0040(19) -0.014(2)

loop_
_atom_type_symbol
_atom_type_description
_atom_type_scat_dispersion_real
_atom_type_scat_dispersion_imag
_atom_type_scat_source
C C 0.0033 0.0016 'International Tables Vol C Tables 4.2.6.8 and 6.1.1.4'
H H 0.0000 0.0000 'International Tables Vol C Tables 4.2.6.8 and 6.1.1.4'
O O 0.0106 0.0060 'International Tables Vol C Tables 4.2.6.8 and 6.1.1.4'
Y Y -2.7962 3.5667 'International Tables Vol C Tables 4.2.6.8 and 6.1.1.4'

loop_
_geom_angle_atom_site_label_1
_geom_angle_atom_site_label_2
_geom_angle_atom_site_label_3
_geom_angle
_geom_angle_site_symmetry_1
_geom_angle_site_symmetry_3
_geom_angle_publ_flag
O1 Y1 O1 115.16(8) 2_655 . ?
O1 Y1 O3 81.99(5) . 2_655 ?
O1 Y1 O3 81.98(5) 2_655 . ?
O1 Y1 O3 87.41(5) 2_655 2_655 ?
O1 Y1 O3 87.41(5) . . ?
O1 Y1 O2 97.45(19) 2_655 2_655 ?
O1 Y1 O2 140.92(14) 2_655 . ?
O1 Y1 O2 140.92(14) . 2_655 ?
O1 Y1 O2 97.45(19) . . ?
O1 Y1 O4 90.78(17) 2_655 2_655 ?
O1 Y1 O4 149.51(14) 2_655 . ?
O1 Y1 O4 90.77(17) . . ?
O1 Y1 O4 149.51(14) . 2_655 ?
O3 Y1 O3 160.17(8) 2_655 . ?
O3 Y1 O4 83.6(2) . . ?
O3 Y1 O4 113.1(2) 2_655 . ?
O3 Y1 O4 83.6(2) 2_655 2_655 ?
O3 Y1 O4 113.1(2) . 2_655 ?
O2 Y1 O3 119.4(2) . 2_655 ?
O2 Y1 O3 78.4(2) 2_655 2_655 ?
O2 Y1 O3 78.4(2) . . ?
O2 Y1 O3 119.4(2) 2_655 . ?
O2 Y1 O2 64.7(5) 2_655 . ?
O2 Y1 O4 8.7(2) 2_655 2_655 ?
O2 Y1 O4 67.01(8) . 2_655 ?
O4 Y1 O4 70.6(4) 2_655 . ?
C1 O1 Y1 151.26(11) . . ?
C24 O3 Y1 128.86(10) . . ?
C24 O3 C27 109.03(14) . . ?
C27 O3 Y1 122.02(11) . . ?
O1 C1 C2 121.21(16) . . ?
O1 C1 C6 119.81(15) . . ?
C6 C1 C2 118.98(17) . . ?
C1 C2 C14 120.76(17) . . ?
C3 C2 C1 117.29(18) . . ?
C3 C2 C14 121.94(16) . . ?
C2 C3 H3 118.2 . . ?
C4 C3 C2 123.65(18) . . ?
C4 C3 H3 118.2 . . ?
C3 C4 C18 120.9(2) . . ?
C5 C4 C3 117.63(19) . . ?
C5 C4 C18 121.5(2) . . ?
C4 C5 H5 119.1 . . ?
C4 C5 C6 121.7(2) . . ?
C6 C5 H5 119.1 . . ?
C1 C6 C7 120.91(19) . . ?
C5 C6 C1 120.17(18) . . ?
C5 C6 C7 118.9(2) . . ?
C6 C7 H7A 108.6 . . ?
C6 C7 H7B 108.6 . . ?
H7A C7 H7B 107.6 . . ?
C8 C7 C6 114.49(16) . . ?
C8 C7 H7A 108.6 . . ?
C8 C7 H7B 108.6 . . ?
C9 C8 C7 119.1(2) . . ?
C9 C8 C13 118.79(18) . . ?
C13 C8 C7 122.16(19) . . ?
C8 C9 H9 118.9 . . ?
C8 C9 C10 122.3(2) . . ?
C10 C9 H9 118.9 . . ?
C9 C10 C19 121.2(2) . . ?
C11 C10 C9 117.6(2) . . ?
C11 C10 C19 121.27(18) . . ?
C10 C11 H11 118.2 . . ?
C10 C11 C12 123.54(17) . . ?
C12 C11 H11 118.2 . . ?
C11 C12 C13 116.74(17) . . ?
C11 C12 C20 120.30(15) . . ?
C13 C12 C20 122.96(17) . . ?
C8 C13 C12 121.05(18) . . ?
C8 C13 O2 122.7(3) . . ?
C12 C13 O2 116.2(3) . . ?
O4 C13 C8 111.4(3) . . ?
O4 C13 C12 127.5(3) . . ?
C2 C14 C15 109.39(16) . . ?
C2 C14 C17 111.95(18) . . ?
C16 C14 C2 111.42(17) . . ?
C16 C14 C15 110.33(19) . . ?
C16 C14 C17 107.37(18) . . ?
C17 C14 C15 106.25(17) . . ?
C14 C15 H15A 109.5 . . ?
C14 C15 H15B 109.5 . . ?
C14 C15 H15C 109.5 . . ?
H15A C15 H15B 109.5 . . ?
H15A C15 H15C 109.5 . . ?
H15B C15 H15C 109.5 . . ?
C14 C16 H16A 109.5 . . ?
C14 C16 H16B 109.5 . . ?
C14 C16 H16C 109.5 . . ?
H16A C16 H16B 109.5 . . ?
H16A C16 H16C 109.5 . . ?
H16B C16 H16C 109.5 . . ?
C14 C17 H17A 109.5 . . ?
C14 C17 H17B 109.5 . . ?
C14 C17 H17C 109.5 . . ?
H17A C17 H17B 109.5 . . ?
H17A C17 H17C 109.5 . . ?
H17B C17 H17C 109.5 . . ?
C4 C18 H18A 109.5 . . ?
C4 C18 H18B 109.5 . . ?
C4 C18 H18C 109.5 . . ?
H18A C18 H18B 109.5 . . ?
H18A C18 H18C 109.5 . . ?
H18B C18 H18C 109.5 . . ?
C10 C19 H19A 109.5 . . ?
C10 C19 H19B 109.5 . . ?
C10 C19 H19C 109.5 . . ?
H19A C19 H19B 109.5 . . ?
H19A C19 H19C 109.5 . . ?
H19B C19 H19C 109.5 . . ?
C12 C20 C21 111.61(17) . . ?
C12 C20 C34 101.9(4) . . ?
C21 C20 C34 104.3(2) . . ?
C35 C20 C12 122.5(4) . . ?
C35 C20 C21 106.1(3) . . ?
C35 C20 C23 96.4(6) . . ?
C23 C20 C12 111.00(17) . . ?
C23 C20 C21 107.5(2) . . ?
C23 C20 C34 120.4(4) . . ?
C20 C21 H21A 109.5 . . ?
C20 C21 H21B 109.5 . . ?
C20 C21 H21C 109.5 . . ?
H21A C21 H21B 109.5 . . ?
H21A C21 H21C 109.5 . . ?
H21B C21 H21C 109.5 . . ?
C20 C35 H35A 109.5 . . ?
C20 C35 H35B 109.5 . . ?
C20 C35 H35C 109.5 . . ?
H35A C35 H35B 109.5 . . ?
H35A C35 H35C 109.5 . . ?
H35B C35 H35C 109.5 . . ?
C20 C23 H23A 109.5 . . ?
C20 C23 H23B 109.5 . . ?
C20 C23 H23C 109.5 . . ?
H23A C23 H23B 109.5 . . ?
H23A C23 H23C 109.5 . . ?
H23B C23 H23C 109.5 . . ?
O3 C24 H24A 110.9 . . ?
O3 C24 H24B 110.9 . . ?
O3 C24 C25 104.46(16) . . ?
H24A C24 H24B 108.9 . . ?
C25 C24 H24A 110.9 . . ?
C25 C24 H24B 110.9 . . ?
C24 C25 H25A 111.3 . . ?
C24 C25 H25B 111.3 . . ?
C24 C25 C26 102.40(17) . . ?
H25A C25 H25B 109.2 . . ?
C26 C25 H25A 111.3 . . ?
C26 C25 H25B 111.3 . . ?
C25 C26 H26A 111.0 . . ?
C25 C26 H26B 111.0 . . ?
H26A C26 H26B 109.0 . . ?
C27 C26 C25 103.58(15) . . ?
C27 C26 H26A 111.0 . . ?
C27 C26 H26B 111.0 . . ?
O3 C27 C26 106.34(15) . . ?
O3 C27 H27A 110.5 . . ?
O3 C27 H27B 110.5 . . ?
C26 C27 H27A 110.5 . . ?
C26 C27 H27B 110.5 . . ?
H27A C27 H27B 108.7 . . ?
C29 C28 H28 120.0 . . ?
C29 C28 C33 120.0 . . ?
C33 C28 H28 120.0 . . ?
C28 C29 H29 120.0 . . ?
C30 C29 C28 120.0 . . ?
C30 C29 H29 120.0 . . ?
C29 C30 H30 120.0 . . ?
C29 C30 C31 120.0 . . ?
C31 C30 H30 120.0 . . ?
C30 C31 H31 120.0 . . ?
C32 C31 C30 120.0 . . ?
C32 C31 H31 120.0 . . ?
C31 C32 H32 120.0 . . ?
C33 C32 C31 120.0 . . ?
C33 C32 H32 120.0 . . ?
C28 C33 H33 120.0 . . ?
C32 C33 C28 120.0 . . ?
C32 C33 H33 120.0 . . ?
C33A C32A H32A 120.2 . . ?
C33A C32A C31A 119.5(6) . . ?
C31A C32A H32A 120.2 . . ?
C32A C33A H33A 119.7 . . ?
C32A C33A C28A 120.7(6) . . ?
C28A C33A H33A 119.7 . . ?
C33A C28A H28A 120.5 . . ?
C29A C28A C33A 119.1(6) . . ?
C29A C28A H28A 120.5 . . ?
C29A C30A H30A 120.2 . . ?
C31A C30A H30A 120.2 . . ?
C31A C30A C29A 119.6(6) . . ?
C28A C29A C30A 121.7(7) . . ?
C28A C29A H29A 119.2 . . ?
C30A C29A H29A 119.2 . . ?
C32A C31A H31A 120.4 . . ?
C30A C31A C32A 119.3(7) . . ?
C30A C31A H31A 120.4 . . ?
Y1 O2 H2 105.9 . . ?
C13 O2 Y1 144.5(4) . . ?
C13 O2 H2 109.5 . . ?
C13 O4 Y1 156.8(6) . . ?
C20 C34 H34A 109.5 . . ?
C20 C34 H34B 109.5 . . ?
C20 C34 H34C 109.5 . . ?
H34A C34 H34B 109.5 . . ?
H34A C34 H34C 109.5 . . ?
H34B C34 H34C 109.5 . . ?

loop_
_geom_bond_atom_site_label_1
_geom_bond_atom_site_label_2
_geom_bond_distance
_geom_bond_site_symmetry_2
_geom_bond_publ_flag
Y1 O1 2.1039(13) 2_655 ?
Y1 O1 2.1040(13) . ?
Y1 O3 2.3602(15) 2_655 ?
Y1 O3 2.3602(15) . ?
Y1 O2 2.251(9) 2_655 ?
Y1 O2 2.251(9) . ?
Y1 O4 2.377(9) 2_655 ?
Y1 O4 2.377(9) . ?
O1 C1 1.332(2) . ?
O3 C24 1.456(2) . ?
O3 C27 1.464(2) . ?
C1 C2 1.431(2) . ?
C1 C6 1.405(3) . ?
C2 C3 1.397(3) . ?
C2 C14 1.534(3) . ?
C3 H3 0.9500 . ?
C3 C4 1.385(3) . ?
C4 C5 1.382(3) . ?
C4 C18 1.506(3) . ?
C5 H5 0.9500 . ?
C5 C6 1.390(3) . ?
C6 C7 1.527(3) . ?
C7 H7A 0.9900 . ?
C7 H7B 0.9900 . ?
C7 C8 1.520(3) . ?
C8 C9 1.384(3) . ?
C8 C13 1.397(3) . ?
C9 H9 0.9500 . ?
C9 C10 1.388(3) . ?
C10 C11 1.384(3) . ?
C10 C19 1.503(3) . ?
C11 H11 0.9500 . ?
C11 C12 1.392(3) . ?
C12 C13 1.421(2) . ?
C12 C20 1.536(3) . ?
C13 O2 1.496(8) . ?
C13 O4 1.266(9) . ?
C14 C15 1.542(3) . ?
C14 C16 1.533(3) . ?
C14 C17 1.538(3) . ?
C15 H15A 0.9800 . ?
C15 H15B 0.9800 . ?
C15 H15C 0.9800 . ?
C16 H16A 0.9800 . ?
C16 H16B 0.9800 . ?
C16 H16C 0.9800 . ?
C17 H17A 0.9800 . ?
C17 H17B 0.9800 . ?
C17 H17C 0.9800 . ?
C18 H18A 0.9800 . ?
C18 H18B 0.9800 . ?
C18 H18C 0.9800 . ?
C19 H19A 0.9800 . ?
C19 H19B 0.9800 . ?
C19 H19C 0.9800 . ?
C20 C21 1.541(2) . ?
C20 C35 1.496(5) . ?
C20 C23 1.513(4) . ?
C20 C34 1.633(6) . ?
C21 H21A 0.9800 . ?
C21 H21B 0.9800 . ?
C21 H21C 0.9800 . ?
C35 H35A 0.9800 . ?
C35 H35B 0.9800 . ?
C35 H35C 0.9800 . ?
C23 H23A 0.9800 . ?
C23 H23B 0.9800 . ?
C23 H23C 0.9800 . ?
C24 H24A 0.9900 . ?
C24 H24B 0.9900 . ?
C24 C25 1.510(3) . ?
C25 H25A 0.9900 . ?
C25 H25B 0.9900 . ?
C25 C26 1.528(3) . ?
C26 H26A 0.9900 . ?
C26 H26B 0.9900 . ?
C26 C27 1.515(3) . ?
C27 H27A 0.9900 . ?
C27 H27B 0.9900 . ?
C28 H28 0.9500 . ?
C28 C29 1.3900 . ?
C28 C33 1.3900 . ?
C29 H29 0.9500 . ?
C29 C30 1.3900 . ?
C30 H30 0.9500 . ?
C30 C31 1.3900 . ?
C31 H31 0.9500 . ?
C31 C32 1.3900 . ?
C32 H32 0.9500 . ?
C32 C33 1.3900 . ?
C33 H33 0.9500 . ?
C32A H32A 0.9500 . ?
C32A C33A 1.358(11) . ?
C32A C31A 1.374(10) . ?
C33A H33A 0.9500 . ?
C33A C28A 1.370(12) . ?
C28A H28A 0.9500 . ?
C28A C29A 1.328(12) . ?
C30A H30A 0.9500 . ?
C30A C29A 1.364(11) . ?
C30A C31A 1.363(9) . ?
C29A H29A 0.9500 . ?
C31A H31A 0.9500 . ?
O2 H2 0.8400 . ?
C34 H34A 0.9800 . ?
C34 H34B 0.9800 . ?
C34 H34C 0.9800 . ?

loop_
_geom_torsion_atom_site_label_1
_geom_torsion_atom_site_label_2
_geom_torsion_atom_site_label_3
_geom_torsion_atom_site_label_4
_geom_torsion
_geom_torsion_site_symmetry_1
_geom_torsion_site_symmetry_2
_geom_torsion_site_symmetry_3
_geom_torsion_site_symmetry_4
_geom_torsion_publ_flag
Y1 O1 C1 C2 -138.4(2) . . . . ?
Y1 O1 C1 C6 42.3(3) . . . . ?
Y1 O3 C24 C25 -151.89(14) . . . . ?
Y1 O3 C27 C26 174.55(13) . . . . ?
O1 C1 C2 C3 172.95(16) . . . . ?
O1 C1 C2 C14 -8.4(3) . . . . ?
O1 C1 C6 C5 -174.14(16) . . . . ?
O1 C1 C6 C7 7.8(2) . . . . ?
O3 C24 C25 C26 -36.7(2) . . . . ?
C1 C2 C3 C4 2.9(3) . . . . ?
C1 C2 C14 C15 -55.2(2) . . . . ?
C1 C2 C14 C16 67.0(2) . . . . ?
C1 C2 C14 C17 -172.71(17) . . . . ?
C1 C6 C7 C8 -110.5(2) . . . . ?
C2 C1 C6 C5 6.5(3) . . . . ?
C2 C1 C6 C7 -171.53(16) . . . . ?
C2 C3 C4 C5 3.3(3) . . . . ?
C2 C3 C4 C18 -175.9(2) . . . . ?
C3 C2 C14 C15 123.4(2) . . . . ?
C3 C2 C14 C16 -114.3(2) . . . . ?
C3 C2 C14 C17 5.9(3) . . . . ?
C3 C4 C5 C6 -4.8(3) . . . . ?
C4 C5 C6 C1 -0.1(3) . . . . ?
C4 C5 C6 C7 177.94(18) . . . . ?
C5 C6 C7 C8 71.5(3) . . . . ?
C6 C1 C2 C3 -7.7(3) . . . . ?
C6 C1 C2 C14 170.99(17) . . . . ?
C6 C7 C8 C9 -83.7(2) . . . . ?
C6 C7 C8 C13 96.7(2) . . . . ?
C7 C8 C9 C10 178.02(19) . . . . ?
C7 C8 C13 C12 -178.29(16) . . . . ?
C7 C8 C13 O2 0.0(5) . . . . ?
C7 C8 C13 O4 5.1(5) . . . . ?
C8 C9 C10 C11 0.8(3) . . . . ?
C8 C9 C10 C19 179.7(2) . . . . ?
C8 C13 O2 Y1 -21.3(12) . . . . ?
C8 C13 O4 Y1 -56.2(14) . . . . ?
C9 C8 C13 C12 2.1(3) . . . . ?
C9 C8 C13 O2 -179.6(5) . . . . ?
C9 C8 C13 O4 -174.6(5) . . . . ?
C9 C10 C11 C12 1.1(3) . . . . ?
C10 C11 C12 C13 -1.3(3) . . . . ?
C10 C11 C12 C20 178.88(18) . . . . ?
C11 C12 C13 C8 -0.3(2) . . . . ?
C11 C12 C13 O2 -178.7(4) . . . . ?
C11 C12 C13 O4 175.7(5) . . . . ?
C11 C12 C20 C21 -0.5(3) . . . . ?
C11 C12 C20 C35 -127.9(6) . . . . ?
C11 C12 C20 C23 119.4(2) . . . . ?
C11 C12 C20 C34 -111.3(3) . . . . ?
C12 C13 O2 Y1 157.0(8) . . . . ?
C12 C13 O4 Y1 127.4(10) . . . . ?
C13 C8 C9 C10 -2.3(3) . . . . ?
C13 C12 C20 C21 179.68(18) . . . . ?
C13 C12 C20 C35 52.3(6) . . . . ?
C13 C12 C20 C23 -60.4(2) . . . . ?
C13 C12 C20 C34 69.0(3) . . . . ?
C14 C2 C3 C4 -175.80(19) . . . . ?
C18 C4 C5 C6 174.5(2) . . . . ?
C19 C10 C11 C12 -177.8(2) . . . . ?
C20 C12 C13 C8 179.48(17) . . . . ?
C20 C12 C13 O2 1.1(5) . . . . ?
C20 C12 C13 O4 -4.5(6) . . . . ?
C24 O3 C27 C26 -2.4(2) . . . . ?
C24 C25 C26 C27 34.9(2) . . . . ?
C25 C26 C27 O3 -20.6(2) . . . . ?
C27 O3 C24 C25 24.8(2) . . . . ?
C28 C29 C30 C31 0.0 . . . . ?
C29 C28 C33 C32 0.0 . . . . ?
C29 C30 C31 C32 0.0 . . . . ?
C30 C31 C32 C33 0.0 . . . . ?
C31 C32 C33 C28 0.0 . . . . ?
C33 C28 C29 C30 0.0 . . . . ?
C32A C33A C28A C29A 2.8(11) . . . . ?
C33A C32A C31A C30A 3.1(10) . . . . ?
C33A C28A C29A C30A -2.8(12) . . . . ?
C29A C30A C31A C32A -3.1(10) . . . . ?
C31A C32A C33A C28A -3.0(11) . . . . ?
C31A C30A C29A C28A 3.0(11) . . . . ?
